data_4343825
loop_
_publ_author_name
'Chevalier, B.'
'Krolak, A.A.'
'Weill, F.'
'Bobet, J.L.'
'Gaudin, E.'
'Hermes, W.'
'Poettgen, R.'

_publ_section_title
;
 On the strongly correlated electron hydride Ce2 Ni2 Mg H7.7
;
_journal_name_full 'Inorganic Chemistry'
_journal_page_first 10419
_journal_page_last 10424
_journal_volume 47
_journal_year 2008
_chemical_formula_sum 'Ce2 H7.7 Mg Ni2'
_chemical_name_systematic 'Ce2 Ni2 Mg H7.7'
_space_group_IT_number 14
_symmetry_space_group_name_Hall '-P 2ybc'
_symmetry_space_group_name_H-M 'P 1 21/c 1'
_cell_angle_alpha 90
_cell_angle_beta 92.75
_cell_angle_gamma 90
_cell_formula_units_Z 8
_cell_length_a 11.762
_cell_length_b 7.7687
_cell_length_c 11.8969
_cell_volume 1085.833
_citation_journal_id_ASTM INOCAJ
_cod_data_source_file Chevalier_INOCAJ_2008_1621.cif
_cod_data_source_block H7.7Ce2Mg1Ni2
_cod_original_formula_sum 'H7.7 Ce2 Mg1 Ni2'
_cod_database_code 4343825

loop_
_symmetry_equiv_pos_as_xyz
x,y,z
-x,y+1/2,-z+1/2
-x,-y,-z
x,-y-1/2,z-1/2

loop_
_atom_site_label
_atom_site_type_symbol
_atom_site_fract_x
_atom_site_fract_y
_atom_site_fract_z
_atom_site_occupancy
_atom_site_U_iso_or_equiv
Ce1 Ce 0.8361 0.6622 0.6807 1 0.0
Ni2 Ni 0.3168 0.65 0.4167 1 0.0
Ni1 Ni 0.8473 0.8559 0.4316 1 0.0
Ce2 Ce 0.6032 0.6676 0.4151 1 0.0
Mg1 Mg 0.895 0.506 0.4073 1 0.0
Mg2 Mg 0.624 0.537 0.123 1 0.0
Ce4 Ce 0.6621 0.3232 0.8432 1 0.0
Ce3 Ce 0.899 0.1576 0.6125 1 0.0
Ni3 Ni 0.0542 0.643 0.1532 1 0.0
Ni4 Ni 0.5707 0.875 0.1793 1 0.0
